data_4514968
loop_
_publ_author_name
'Azizpoor Fard, Mahmood'
'Behnia, Ava'
'Puddephatt, Richard J.'

_publ_section_title
;
 Models for Cooperative Catalysis: Oxidative Addition Reactions of
 Dimethylplatinum(II) Complexes with Ligands Having Both NH and OH
 Functionality.
;
_journal_issue 1
_journal_name_full 'ACS omega'
_journal_page_first 257
_journal_page_last 268
_journal_paper_doi 10.1021/acsomega.8b03089
_journal_volume 4
_journal_year 2019
_chemical_formula_sum 'C27 H32 N4 O2 Pt'
_chemical_formula_weight 639.65
_space_group_crystal_system monoclinic
_space_group_IT_number 14
_space_group_name_Hall '-P 2ybc'
_space_group_name_H-M_alt 'P 1 21/c 1'
_symmetry_space_group_name_Hall '-P 2ybc'
_symmetry_space_group_name_H-M 'P 1 21/c 1'
_atom_sites_solution_hydrogens geom
_audit_creation_method SHELXL-2016/6
_cell_angle_alpha 90
_cell_angle_beta 97.012(18)
_cell_angle_gamma 90
_cell_formula_units_Z 8
_cell_length_a 13.594(3)
_cell_length_b 20.593(8)
_cell_length_c 18.051(7)
_cell_measurement_reflns_used 9471
_cell_measurement_temperature 110(2)
_cell_measurement_theta_max 33.06
_cell_measurement_theta_min 2.48
_cell_volume 5015(3)
_computing_structure_refinement 'SHELXL-2016/6 (Sheldrick, 2016)'
_diffrn_ambient_temperature 110(2)
_diffrn_measured_fraction_theta_full 0.995
_diffrn_measured_fraction_theta_max 0.995
_diffrn_measurement_device_type 'Bruker Kappa Axis Apex2'
_diffrn_measurement_method 'phi and omega scans'
_diffrn_radiation_type MoK\a
_diffrn_radiation_wavelength 0.71073
_diffrn_reflns_av_R_equivalents 0.0348
_diffrn_reflns_av_unetI/netI 0.0167
_diffrn_reflns_Laue_measured_fraction_full 0.995
_diffrn_reflns_Laue_measured_fraction_max 0.995
_diffrn_reflns_limit_h_max 16
_diffrn_reflns_limit_h_min -14
_diffrn_reflns_limit_k_max 24
_diffrn_reflns_limit_k_min -24
_diffrn_reflns_limit_l_max 21
_diffrn_reflns_limit_l_min -21
_diffrn_reflns_number 90033
_diffrn_reflns_point_group_measured_fraction_full 0.995
_diffrn_reflns_point_group_measured_fraction_max 0.995
_diffrn_reflns_theta_full 24.750
_diffrn_reflns_theta_max 24.750
_diffrn_reflns_theta_min 2.488
_diffrn_source 'sealed tube'
_exptl_absorpt_coefficient_mu 5.626
_exptl_absorpt_correction_T_max 0.0265
_exptl_absorpt_correction_T_min 0.0034
_exptl_absorpt_correction_type multi-scan
_exptl_absorpt_process_details SADABS
_exptl_crystal_colour colourless
_exptl_crystal_density_diffrn 1.694
_exptl_crystal_description block
_exptl_crystal_F_000 2528
_exptl_crystal_size_max 0.655
_exptl_crystal_size_mid 0.125
_exptl_crystal_size_min 0.115
_refine_diff_density_max 5.871
_refine_diff_density_min -0.553
_refine_diff_density_rms 0.173
_refine_ls_extinction_method none
_refine_ls_goodness_of_fit_ref 1.066
_refine_ls_hydrogen_treatment constr
_refine_ls_matrix_type full
_refine_ls_number_parameters 622
_refine_ls_number_reflns 8535
_refine_ls_number_restraints 0
_refine_ls_restrained_S_all 1.066
_refine_ls_R_factor_all 0.0410
_refine_ls_R_factor_gt 0.0371
_refine_ls_shift/su_max 0.003
_refine_ls_shift/su_mean 0.000
_refine_ls_structure_factor_coef Fsqd
_refine_ls_weighting_details 'w=1/[\s^2^(Fo^2^)+(0.0755P)^2^+2.1379P] where P=(Fo^2^+2Fc^2^)/3'
_refine_ls_weighting_scheme calc
_refine_ls_wR_factor_gt 0.0962
_refine_ls_wR_factor_ref 0.0993
_reflns_Friedel_coverage 0.000
_reflns_number_gt 7659
_reflns_number_total 8535
_reflns_threshold_expression 'I > 2\s(I)'
_cod_data_source_file ao8b03089_si_002.cif
_cod_data_source_block Complex_7_L
_cod_database_code 4514968
_shelx_shelxl_version_number 2016/6
_shelx_space_group_comment
;
The symmetry employed for this shelxl refinement is uniquely defined
by the following loop, which should always be used as a source of
symmetry information in preference to the above space-group names.
They are only intended as comments.
;
_shelx_estimated_absorpt_t_min 0.120
_shelx_estimated_absorpt_t_max 0.564

loop_
_space_group_symop_operation_xyz
'x, y, z'
'-x, y+1/2, -z+1/2'
'-x, -y, -z'
'x, -y-1/2, z-1/2'

loop_
_atom_site_label
_atom_site_type_symbol
_atom_site_fract_x
_atom_site_fract_y
_atom_site_fract_z
_atom_site_U_iso_or_equiv
_atom_site_adp_type
_atom_site_occupancy
_atom_site_site_symmetry_order
_atom_site_calc_flag
_atom_site_refinement_flags_posn
_atom_site_refinement_flags_adp
Pt1 Pt 0.74759(2) 0.46850(2) 0.32033(2) 0.02997(8) Uani 1 1 d . .
O1 O 0.6475(2) 0.48345(15) 0.22071(17) 0.0332(7) Uani 1 1 d . .
N1 N 0.8463(3) 0.52820(17) 0.2658(2) 0.0317(8) Uani 1 1 d . .
N2 N 0.8065(3) 0.39805(18) 0.2487(2) 0.0301(8) Uani 1 1 d . .
H2 H 0.811637 0.354595 0.273566 0.036 Uiso 1 1 calc R U
C1 C 0.8476(4) 0.4518(3) 0.4122(3) 0.0399(11) Uani 1 1 d . .
H1A H 0.866783 0.405915 0.413686 0.060 Uiso 1 1 calc R U
H1B H 0.817596 0.462657 0.457310 0.060 Uiso 1 1 calc R U
H1C H 0.906416 0.478856 0.409702 0.060 Uiso 1 1 calc R U
C2 C 0.6901(4) 0.5409(2) 0.3796(3) 0.0383(11) Uani 1 1 d . .
H2A H 0.634679 0.561529 0.348501 0.057 Uiso 1 1 calc R U
H2B H 0.741574 0.573305 0.394319 0.057 Uiso 1 1 calc R U
H2C H 0.666591 0.522498 0.424292 0.057 Uiso 1 1 calc R U
C3 C 0.6539(4) 0.4037(2) 0.3603(3) 0.0391(11) Uani 1 1 d . .
H3A H 0.610653 0.426500 0.391327 0.059 Uiso 1 1 calc R U
H3B H 0.692569 0.370790 0.390388 0.059 Uiso 1 1 calc R U
H3C H 0.613467 0.382616 0.318449 0.059 Uiso 1 1 calc R U
C4 C 0.8436(3) 0.5930(2) 0.2593(3) 0.0368(10) Uani 1 1 d . .
H4 H 0.800910 0.616861 0.287110 0.044 Uiso 1 1 calc R U
C5 C 0.9004(4) 0.6262(2) 0.2138(3) 0.0408(11) Uani 1 1 d . .
H5 H 0.896358 0.672120 0.209867 0.049 Uiso 1 1 calc R U
C6 C 0.9634(4) 0.5916(2) 0.1741(3) 0.0427(12) Uani 1 1 d . .
H6 H 1.004221 0.613599 0.143098 0.051 Uiso 1 1 calc R U
C7 C 0.9665(3) 0.5247(2) 0.1800(3) 0.0388(11) Uani 1 1 d . .
H7 H 1.009043 0.500073 0.152715 0.047 Uiso 1 1 calc R U
C8 C 0.9069(3) 0.4942(2) 0.2260(3) 0.0332(10) Uani 1 1 d . .
C9 C 0.9067(3) 0.4212(2) 0.2360(3) 0.0341(10) Uani 1 1 d . .
H9A H 0.926798 0.400090 0.190919 0.041 Uiso 1 1 calc R U
H9B H 0.955393 0.409088 0.279114 0.041 Uiso 1 1 calc R U
C10 C 0.7386(3) 0.3946(2) 0.1795(2) 0.0296(9) Uani 1 1 d . .
C11 C 0.6622(3) 0.4410(2) 0.1672(2) 0.0314(9) Uani 1 1 d . .
C12 C 0.6028(3) 0.4398(2) 0.0986(2) 0.0342(10) Uani 1 1 d . .
H12 H 0.554525 0.472876 0.087363 0.041 Uiso 1 1 calc R U
C13 C 0.6125(4) 0.3914(2) 0.0463(3) 0.0385(11) Uani 1 1 d . .
H13 H 0.571046 0.391293 -0.000085 0.046 Uiso 1 1 calc R U
C14 C 0.6832(4) 0.3434(2) 0.0625(3) 0.0394(11) Uani 1 1 d . .
H14 H 0.687720 0.308891 0.028055 0.047 Uiso 1 1 calc R U
C15 C 0.7469(3) 0.3450(2) 0.1277(3) 0.0358(10) Uani 1 1 d . .
H15 H 0.796484 0.312560 0.137589 0.043 Uiso 1 1 calc R U
Pt2 Pt -0.24205(2) 0.87942(2) 0.18878(2) 0.02994(8) Uani 1 1 d . .
O3 O -0.1397(2) 0.87099(14) 0.28831(18) 0.0330(7) Uani 1 1 d . .
N5 N -0.3365(3) 0.81721(18) 0.2439(2) 0.0311(8) Uani 1 1 d . .
N6 N -0.3084(3) 0.94823(18) 0.2588(2) 0.0314(8) Uani 1 1 d . .
H6A H -0.313958 0.992028 0.234774 0.038 Uiso 1 1 calc R U
C28 C -0.3428(4) 0.8905(2) 0.0964(3) 0.0386(11) Uani 1 1 d . .
H28A H -0.400574 0.862933 0.100856 0.058 Uiso 1 1 calc R U
H28B H -0.312636 0.877909 0.051955 0.058 Uiso 1 1 calc R U
H28C H -0.363777 0.936030 0.092002 0.058 Uiso 1 1 calc R U
C29 C -0.1786(4) 0.8064(2) 0.1339(3) 0.0379(11) Uani 1 1 d . .
H29A H -0.148330 0.824720 0.091928 0.057 Uiso 1 1 calc R U
H29B H -0.229516 0.774831 0.115093 0.057 Uiso 1 1 calc R U
H29C H -0.127577 0.784834 0.168326 0.057 Uiso 1 1 calc R U
C30 C -0.1532(4) 0.9455(2) 0.1450(3) 0.0388(11) Uani 1 1 d . .
H30A H -0.114615 0.969396 0.185594 0.058 Uiso 1 1 calc R U
H30B H -0.194330 0.976008 0.113053 0.058 Uiso 1 1 calc R U
H30C H -0.108114 0.922867 0.115349 0.058 Uiso 1 1 calc R U
C31 C -0.3290(3) 0.7530(2) 0.2525(3) 0.0342(10) Uani 1 1 d . .
H31 H -0.281929 0.730557 0.227114 0.041 Uiso 1 1 calc R U
C32 C -0.3854(3) 0.7176(2) 0.2958(3) 0.0369(10) Uani 1 1 d . .
H32 H -0.378053 0.671786 0.300100 0.044 Uiso 1 1 calc R U
C33 C -0.4535(4) 0.7504(2) 0.3334(3) 0.0418(11) Uani 1 1 d . .
H33 H -0.493212 0.727485 0.364423 0.050 Uiso 1 1 calc R U
C34 C -0.4630(3) 0.8172(2) 0.3250(3) 0.0395(11) Uani 1 1 d . .
H34 H -0.509754 0.840521 0.349659 0.047 Uiso 1 1 calc R U
C35 C -0.4030(3) 0.8492(2) 0.2802(2) 0.0341(10) Uani 1 1 d . .
C36 C -0.4089(3) 0.9217(2) 0.2669(3) 0.0352(10) Uani 1 1 d . .
H36A H -0.454510 0.930907 0.221088 0.042 Uiso 1 1 calc R U
H36B H -0.435375 0.943207 0.309376 0.042 Uiso 1 1 calc R U
C37 C -0.2469(3) 0.9514(2) 0.3300(2) 0.0300(9) Uani 1 1 d . .
C38 C -0.1643(3) 0.9095(2) 0.3428(2) 0.0312(9) Uani 1 1 d . .
C39 C -0.1078(4) 0.9104(2) 0.4131(3) 0.0394(11) Uani 1 1 d . .
H39 H -0.052721 0.881975 0.422882 0.047 Uiso 1 1 calc R U
C40 C -0.1310(4) 0.9522(3) 0.4686(3) 0.0485(12) Uani 1 1 d . .
H40 H -0.092013 0.951906 0.516004 0.058 Uiso 1 1 calc R U
C41 C -0.2115(4) 0.9948(2) 0.4552(3) 0.0505(13) Uani 1 1 d . .
H41 H -0.226661 1.024024 0.492879 0.061 Uiso 1 1 calc R U
C42 C -0.2686(4) 0.9937(2) 0.3862(3) 0.0449(11) Uani 1 1 d . .
H42 H -0.323581 1.022273 0.376953 0.054 Uiso 1 1 calc R U
O2 O 0.5123(2) 0.57070(15) 0.20627(19) 0.0372(7) Uani 1 1 d . .
H2D H 0.558889 0.543664 0.209364 0.056 Uiso 1 1 calc R U
N3 N 0.1680(3) 0.77211(18) 0.1664(2) 0.0356(8) Uani 1 1 d . .
N4 N 0.3913(3) 0.67061(19) 0.2023(2) 0.0365(9) Uani 1 1 d . .
H4A H 0.384452 0.634895 0.227966 0.044 Uiso 1 1 calc R U
C16 C 0.0846(3) 0.7752(2) 0.1195(3) 0.0414(11) Uani 1 1 d . .
H16 H 0.038414 0.808382 0.127186 0.050 Uiso 1 1 calc R U
C17 C 0.0610(4) 0.7335(2) 0.0608(3) 0.0416(11) Uani 1 1 d . .
H17 H 0.001097 0.738089 0.028197 0.050 Uiso 1 1 calc R U
C18 C 0.1277(4) 0.6843(2) 0.0508(3) 0.0421(11) Uani 1 1 d . .
H18 H 0.114388 0.654098 0.011053 0.050 Uiso 1 1 calc R U
C19 C 0.2144(4) 0.6800(2) 0.0999(3) 0.0386(10) Uani 1 1 d . .
H19 H 0.260797 0.646377 0.094495 0.046 Uiso 1 1 calc R U
C20 C 0.2324(3) 0.7246(2) 0.1561(3) 0.0336(10) Uani 1 1 d . .
C21 C 0.3264(3) 0.7241(2) 0.2122(3) 0.0331(10) Uani 1 1 d . .
H21A H 0.362917 0.765186 0.207402 0.040 Uiso 1 1 calc R U
H21B H 0.307304 0.722334 0.263346 0.040 Uiso 1 1 calc R U
C22 C 0.4640(3) 0.6718(2) 0.1548(2) 0.0322(9) Uani 1 1 d . .
C23 C 0.5298(3) 0.6186(2) 0.1575(3) 0.0326(10) Uani 1 1 d . .
C24 C 0.6061(3) 0.6179(2) 0.1139(3) 0.0383(11) Uani 1 1 d . .
H24 H 0.650917 0.582377 0.117024 0.046 Uiso 1 1 calc R U
C25 C 0.6181(4) 0.6691(2) 0.0651(3) 0.0406(11) Uani 1 1 d . .
H25 H 0.670401 0.668148 0.034697 0.049 Uiso 1 1 calc R U
C26 C 0.5532(4) 0.7211(2) 0.0612(3) 0.0395(11) Uani 1 1 d . .
H26 H 0.560799 0.755908 0.027828 0.047 Uiso 1 1 calc R U
C27 C 0.4775(3) 0.7226(2) 0.1058(3) 0.0383(10) Uani 1 1 d . .
H27 H 0.433803 0.758743 0.102949 0.046 Uiso 1 1 calc R U
O4 O -0.0069(2) 0.78021(15) 0.30185(19) 0.0380(7) Uani 1 1 d . .
H4B H -0.050817 0.809079 0.300007 0.057 Uiso 1 1 calc R U
N7 N 0.3334(3) 0.57273(18) 0.3313(2) 0.0369(9) Uani 1 1 d . .
N8 N 0.1184(3) 0.68207(18) 0.3160(2) 0.0381(9) Uani 1 1 d . .
H8 H 0.135010 0.719188 0.296787 0.046 Uiso 1 1 calc R U
C43 C 0.4205(3) 0.5657(2) 0.3736(3) 0.0397(11) Uani 1 1 d . .
H43 H 0.465034 0.534000 0.358872 0.048 Uiso 1 1 calc R U
C44 C 0.4501(4) 0.6012(2) 0.4369(3) 0.0410(11) Uani 1 1 d . .
H44 H 0.513241 0.594687 0.464818 0.049 Uiso 1 1 calc R U
C45 C 0.3839(4) 0.6468(2) 0.4584(3) 0.0425(11) Uani 1 1 d . .
H45 H 0.401173 0.672463 0.501782 0.051 Uiso 1 1 calc R U
C46 C 0.2941(4) 0.6546(2) 0.4167(3) 0.0406(11) Uani 1 1 d . .
H46 H 0.247933 0.685364 0.431075 0.049 Uiso 1 1 calc R U
C47 C 0.2708(3) 0.6171(2) 0.3533(3) 0.0327(10) Uani 1 1 d . .
C48 C 0.1735(3) 0.6237(2) 0.3020(3) 0.0375(10) Uani 1 1 d . .
H48A H 0.187808 0.624034 0.249560 0.045 Uiso 1 1 calc R U
H48B H 0.131677 0.585236 0.308666 0.045 Uiso 1 1 calc R U
C49 C 0.0402(3) 0.6806(2) 0.3590(3) 0.0350(10) Uani 1 1 d . .
C50 C -0.0273(3) 0.7329(2) 0.3502(2) 0.0323(9) Uani 1 1 d . .
C51 C -0.1105(3) 0.7327(2) 0.3876(3) 0.0362(10) Uani 1 1 d . .
H51 H -0.156705 0.767486 0.380527 0.043 Uiso 1 1 calc R U
C52 C -0.1267(4) 0.6819(2) 0.4356(3) 0.0394(11) Uani 1 1 d . .
H52 H -0.184148 0.681514 0.460652 0.047 Uiso 1 1 calc R U
C53 C -0.0584(4) 0.6321(2) 0.4463(3) 0.0413(11) Uani 1 1 d . .
H53 H -0.068406 0.598005 0.480085 0.050 Uiso 1 1 calc R U
C54 C 0.0245(4) 0.6311(2) 0.4086(3) 0.0396(11) Uani 1 1 d . .
H54 H 0.070784 0.596491 0.416635 0.048 Uiso 1 1 calc R U

loop_
_atom_site_aniso_label
_atom_site_aniso_U_11
_atom_site_aniso_U_22
_atom_site_aniso_U_33
_atom_site_aniso_U_23
_atom_site_aniso_U_13
_atom_site_aniso_U_12
Pt1 0.03054(12) 0.02892(12) 0.03009(12) -0.00019(6) 0.00230(8) 0.00105(6)
O1 0.0345(17) 0.0330(16) 0.0311(16) -0.0024(13) 0.0004(13) 0.0034(13)
N1 0.031(2) 0.0292(19) 0.034(2) -0.0004(15) 0.0004(16) -0.0013(15)
N2 0.0285(19) 0.0279(18) 0.033(2) -0.0001(15) 0.0013(15) 0.0003(15)
C1 0.041(3) 0.046(3) 0.031(2) 0.001(2) -0.005(2) 0.005(2)
C2 0.043(3) 0.038(3) 0.035(3) -0.003(2) 0.007(2) 0.002(2)
C3 0.039(3) 0.038(3) 0.041(3) 0.007(2) 0.009(2) -0.001(2)
C4 0.043(3) 0.032(2) 0.035(2) -0.0011(19) -0.002(2) -0.0009(19)
C5 0.046(3) 0.034(3) 0.039(3) 0.001(2) -0.007(2) -0.006(2)
C6 0.045(3) 0.044(3) 0.038(3) 0.003(2) 0.001(2) -0.010(2)
C7 0.032(2) 0.045(3) 0.040(3) 0.002(2) 0.005(2) -0.003(2)
C8 0.028(2) 0.034(2) 0.036(2) -0.0004(19) -0.0009(18) 0.0017(18)
C9 0.028(2) 0.032(2) 0.042(3) 0.0003(19) 0.0028(19) 0.0034(18)
C10 0.033(2) 0.021(2) 0.033(2) 0.0020(16) 0.0001(18) 0.0031(17)
C11 0.028(2) 0.031(2) 0.035(2) -0.0002(18) 0.0048(18) -0.0018(17)
C12 0.035(2) 0.034(2) 0.034(2) 0.0047(19) 0.0040(19) -0.0015(19)
C13 0.043(3) 0.040(3) 0.032(2) -0.002(2) 0.004(2) -0.007(2)
C14 0.046(3) 0.036(3) 0.037(2) -0.005(2) 0.009(2) 0.000(2)
C15 0.039(2) 0.031(2) 0.039(2) -0.0040(19) 0.009(2) 0.0003(19)
Pt2 0.02949(12) 0.03044(13) 0.02960(12) 0.00139(6) 0.00251(8) 0.00033(6)
O3 0.0315(17) 0.0358(17) 0.0310(17) 0.0005(13) 0.0013(13) 0.0047(13)
N5 0.0295(19) 0.0294(19) 0.0335(19) 0.0019(15) 0.0000(15) -0.0004(15)
N6 0.032(2) 0.0275(18) 0.035(2) 0.0013(16) 0.0039(16) 0.0027(15)
C28 0.040(3) 0.042(3) 0.031(2) -0.001(2) -0.006(2) -0.002(2)
C29 0.040(3) 0.036(3) 0.039(3) -0.006(2) 0.008(2) 0.006(2)
C30 0.037(3) 0.040(3) 0.039(3) 0.009(2) 0.007(2) -0.002(2)
C31 0.034(2) 0.031(2) 0.036(2) -0.0011(19) -0.0007(19) 0.0026(18)
C32 0.042(3) 0.029(2) 0.039(3) -0.0021(19) -0.002(2) -0.0021(19)
C33 0.046(3) 0.041(3) 0.039(3) 0.002(2) 0.006(2) -0.009(2)
C34 0.036(2) 0.039(3) 0.045(3) 0.000(2) 0.010(2) -0.002(2)
C35 0.031(2) 0.036(3) 0.035(2) -0.0005(19) 0.0043(18) -0.0009(19)
C36 0.032(2) 0.029(2) 0.045(3) 0.003(2) 0.008(2) 0.0046(19)
C37 0.037(2) 0.023(2) 0.031(2) 0.0043(18) 0.0083(18) 0.0030(17)
C38 0.035(2) 0.029(2) 0.029(2) 0.0038(18) 0.0032(18) -0.0021(18)
C39 0.044(3) 0.036(3) 0.037(3) 0.004(2) 0.000(2) 0.001(2)
C40 0.059(3) 0.049(3) 0.035(3) -0.001(2) -0.004(2) -0.004(3)
C41 0.069(4) 0.040(3) 0.043(3) -0.013(2) 0.005(2) 0.003(3)
C42 0.050(3) 0.036(3) 0.048(3) 0.000(2) 0.007(2) 0.006(2)
O2 0.0364(17) 0.0324(17) 0.0434(18) 0.0068(14) 0.0076(14) 0.0077(13)
N3 0.032(2) 0.033(2) 0.042(2) -0.0015(16) 0.0026(16) 0.0006(16)
N4 0.037(2) 0.032(2) 0.041(2) 0.0047(16) 0.0084(17) 0.0058(16)
C16 0.034(2) 0.039(3) 0.050(3) 0.006(2) 0.002(2) 0.003(2)
C17 0.036(3) 0.044(3) 0.043(3) 0.005(2) -0.003(2) 0.001(2)
C18 0.042(3) 0.050(3) 0.034(2) -0.007(2) 0.004(2) -0.003(2)
C19 0.041(3) 0.035(2) 0.040(3) -0.002(2) 0.006(2) 0.003(2)
C20 0.031(2) 0.033(2) 0.037(2) 0.0029(19) 0.0063(19) -0.0011(19)
C21 0.031(2) 0.031(2) 0.038(2) 0.0023(18) 0.0032(19) 0.0038(18)
C22 0.033(2) 0.032(2) 0.031(2) 0.0003(18) 0.0021(18) -0.0018(18)
C23 0.033(2) 0.031(2) 0.033(2) -0.0001(18) -0.0018(19) -0.0025(18)
C24 0.035(2) 0.035(3) 0.044(3) -0.004(2) 0.001(2) 0.0034(19)
C25 0.040(3) 0.040(3) 0.043(3) -0.003(2) 0.008(2) -0.003(2)
C26 0.044(3) 0.037(3) 0.037(3) 0.004(2) 0.004(2) -0.005(2)
C27 0.039(2) 0.032(2) 0.043(3) 0.004(2) -0.002(2) 0.0039(19)
O4 0.0363(17) 0.0327(17) 0.0457(19) 0.0059(14) 0.0076(14) 0.0058(13)
N7 0.038(2) 0.036(2) 0.037(2) -0.0031(16) 0.0032(17) -0.0010(16)
N8 0.038(2) 0.031(2) 0.046(2) 0.0037(17) 0.0091(17) 0.0041(16)
C43 0.034(2) 0.040(3) 0.045(3) 0.002(2) 0.003(2) 0.0000(19)
C44 0.037(2) 0.042(3) 0.042(3) 0.001(2) -0.002(2) -0.004(2)
C45 0.049(3) 0.044(3) 0.034(2) -0.004(2) 0.005(2) -0.006(2)
C46 0.042(3) 0.038(3) 0.042(3) -0.006(2) 0.008(2) 0.000(2)
C47 0.035(2) 0.025(2) 0.038(2) 0.0038(18) 0.0049(19) 0.0002(17)
C48 0.037(3) 0.034(2) 0.041(3) 0.0039(19) 0.003(2) 0.0029(19)
C49 0.035(2) 0.034(2) 0.035(2) -0.0013(19) 0.0004(19) -0.0055(18)
C50 0.036(2) 0.030(2) 0.030(2) -0.0001(18) -0.0004(18) -0.0028(18)
C51 0.036(2) 0.037(2) 0.035(2) -0.003(2) 0.0021(19) -0.0008(19)
C52 0.039(3) 0.044(3) 0.035(2) -0.007(2) 0.006(2) -0.007(2)
C53 0.052(3) 0.036(3) 0.035(3) 0.003(2) -0.001(2) -0.007(2)
C54 0.048(3) 0.033(2) 0.038(3) 0.0049(19) 0.001(2) 0.000(2)

loop_
_atom_type_symbol
_atom_type_description
_atom_type_scat_dispersion_real
_atom_type_scat_dispersion_imag
_atom_type_scat_source
C C 0.0033 0.0016 'International Tables Vol C Tables 4.2.6.8 and 6.1.1.4'
H H 0.0000 0.0000 'International Tables Vol C Tables 4.2.6.8 and 6.1.1.4'
N N 0.0061 0.0033 'International Tables Vol C Tables 4.2.6.8 and 6.1.1.4'
O O 0.0106 0.0060 'International Tables Vol C Tables 4.2.6.8 and 6.1.1.4'
Pt Pt -1.7033 8.3905 'International Tables Vol C Tables 4.2.6.8 and 6.1.1.4'

loop_
_geom_angle_atom_site_label_1
_geom_angle_atom_site_label_2
_geom_angle_atom_site_label_3
_geom_angle
C3 Pt1 C1 89.1(2)
C3 Pt1 C2 89.8(2)
C1 Pt1 C2 87.5(2)
C3 Pt1 O1 91.80(17)
C1 Pt1 O1 177.12(16)
C2 Pt1 O1 95.19(16)
C3 Pt1 N1 172.37(17)
C1 Pt1 N1 94.44(18)
C2 Pt1 N1 97.05(17)
O1 Pt1 N1 84.31(13)
C3 Pt1 N2 93.77(19)
C1 Pt1 N2 96.57(17)
C2 Pt1 N2 174.57(17)
O1 Pt1 N2 80.66(13)
N1 Pt1 N2 79.13(14)
C11 O1 Pt1 112.2(3)
C4 N1 C8 118.7(4)
C4 N1 Pt1 126.8(3)
C8 N1 Pt1 113.8(3)
C10 N2 C9 112.3(4)
C10 N2 Pt1 107.6(3)
C9 N2 Pt1 106.9(3)
C10 N2 H2 110.0
C9 N2 H2 110.0
Pt1 N2 H2 110.0
Pt1 C1 H1A 109.5
Pt1 C1 H1B 109.5
H1A C1 H1B 109.5
Pt1 C1 H1C 109.5
H1A C1 H1C 109.5
H1B C1 H1C 109.5
Pt1 C2 H2A 109.5
Pt1 C2 H2B 109.5
H2A C2 H2B 109.5
Pt1 C2 H2C 109.5
H2A C2 H2C 109.5
H2B C2 H2C 109.5
Pt1 C3 H3A 109.5
Pt1 C3 H3B 109.5
H3A C3 H3B 109.5
Pt1 C3 H3C 109.5
H3A C3 H3C 109.5
H3B C3 H3C 109.5
N1 C4 C5 122.4(4)
N1 C4 H4 118.8
C5 C4 H4 118.8
C4 C5 C6 118.9(4)
C4 C5 H5 120.6
C6 C5 H5 120.6
C5 C6 C7 119.3(5)
C5 C6 H6 120.3
C7 C6 H6 120.3
C8 C7 C6 118.9(5)
C8 C7 H7 120.5
C6 C7 H7 120.5
N1 C8 C7 121.7(4)
N1 C8 C9 116.2(4)
C7 C8 C9 122.2(4)
N2 C9 C8 110.6(3)
N2 C9 H9A 109.5
C8 C9 H9A 109.5
N2 C9 H9B 109.5
C8 C9 H9B 109.5
H9A C9 H9B 108.1
C15 C10 C11 120.6(4)
C15 C10 N2 120.8(4)
C11 C10 N2 118.5(4)
O1 C11 C12 122.1(4)
O1 C11 C10 120.2(4)
C12 C11 C10 117.7(4)
C13 C12 C11 121.5(4)
C13 C12 H12 119.2
C11 C12 H12 119.2
C14 C13 C12 119.3(4)
C14 C13 H13 120.3
C12 C13 H13 120.3
C15 C14 C13 120.8(4)
C15 C14 H14 119.6
C13 C14 H14 119.6
C14 C15 C10 119.8(4)
C14 C15 H15 120.1
C10 C15 H15 120.1
C28 Pt2 C30 88.8(2)
C28 Pt2 C29 88.1(2)
C30 Pt2 C29 89.9(2)
C28 Pt2 O3 177.42(16)
C30 Pt2 O3 91.41(16)
C29 Pt2 O3 94.46(17)
C28 Pt2 N5 93.77(18)
C30 Pt2 N5 174.02(17)
C29 Pt2 N5 95.60(18)
O3 Pt2 N5 85.79(13)
C28 Pt2 N6 96.78(18)
C30 Pt2 N6 95.62(18)
C29 Pt2 N6 172.69(17)
O3 Pt2 N6 80.64(13)
N5 Pt2 N6 78.71(15)
C38 O3 Pt2 112.0(3)
C31 N5 C35 118.3(4)
C31 N5 Pt2 127.2(3)
C35 N5 Pt2 114.1(3)
C37 N6 C36 111.5(4)
C37 N6 Pt2 108.1(3)
C36 N6 Pt2 105.6(3)
C37 N6 H6A 110.5
C36 N6 H6A 110.5
Pt2 N6 H6A 110.5
Pt2 C28 H28A 109.5
Pt2 C28 H28B 109.5
H28A C28 H28B 109.5
Pt2 C28 H28C 109.5
H28A C28 H28C 109.5
H28B C28 H28C 109.5
Pt2 C29 H29A 109.5
Pt2 C29 H29B 109.5
H29A C29 H29B 109.5
Pt2 C29 H29C 109.5
H29A C29 H29C 109.5
H29B C29 H29C 109.5
Pt2 C30 H30A 109.5
Pt2 C30 H30B 109.5
H30A C30 H30B 109.5
Pt2 C30 H30C 109.5
H30A C30 H30C 109.5
H30B C30 H30C 109.5
N5 C31 C32 123.6(4)
N5 C31 H31 118.2
C32 C31 H31 118.2
C31 C32 C33 118.2(4)
C31 C32 H32 120.9
C33 C32 H32 120.9
C34 C33 C32 119.2(4)
C34 C33 H33 120.4
C32 C33 H33 120.4
C35 C34 C33 118.9(4)
C35 C34 H34 120.6
C33 C34 H34 120.6
N5 C35 C34 121.8(4)
N5 C35 C36 115.5(4)
C34 C35 C36 122.7(4)
N6 C36 C35 110.2(3)
N6 C36 H36A 109.6
C35 C36 H36A 109.6
N6 C36 H36B 109.6
C35 C36 H36B 109.6
H36A C36 H36B 108.1
C42 C37 C38 119.8(4)
C42 C37 N6 121.5(4)
C38 C37 N6 118.7(4)
O3 C38 C39 121.0(4)
O3 C38 C37 120.4(4)
C39 C38 C37 118.5(4)
C40 C39 C38 121.0(5)
C40 C39 H39 119.5
C38 C39 H39 119.5
C39 C40 C41 120.4(5)
C39 C40 H40 119.8
C41 C40 H40 119.8
C42 C41 C40 119.1(5)
C42 C41 H41 120.5
C40 C41 H41 120.5
C41 C42 C37 121.2(5)
C41 C42 H42 119.4
C37 C42 H42 119.4
C23 O2 H2D 109.5
C16 N3 C20 117.8(4)
C22 N4 C21 124.0(4)
C22 N4 H4A 118.0
C21 N4 H4A 118.0
N3 C16 C17 124.2(5)
N3 C16 H16 117.9
C17 C16 H16 117.9
C16 C17 C18 117.6(5)
C16 C17 H17 121.2
C18 C17 H17 121.2
C17 C18 C19 118.8(4)
C17 C18 H18 120.6
C19 C18 H18 120.6
C20 C19 C18 119.5(4)
C20 C19 H19 120.3
C18 C19 H19 120.3
N3 C20 C19 122.1(4)
N3 C20 C21 114.8(4)
C19 C20 C21 123.1(4)
N4 C21 C20 113.5(4)
N4 C21 H21A 108.9
C20 C21 H21A 108.9
N4 C21 H21B 108.9
C20 C21 H21B 108.9
H21A C21 H21B 107.7
N4 C22 C27 124.4(4)
N4 C22 C23 117.5(4)
C27 C22 C23 118.0(4)
O2 C23 C24 124.4(4)
O2 C23 C22 115.1(4)
C24 C23 C22 120.5(4)
C23 C24 C25 120.5(4)
C23 C24 H24 119.7
C25 C24 H24 119.7
C26 C25 C24 119.6(4)
C26 C25 H25 120.2
C24 C25 H25 120.2
C27 C26 C25 120.2(4)
C27 C26 H26 119.9
C25 C26 H26 119.9
C26 C27 C22 121.2(4)
C26 C27 H27 119.4
C22 C27 H27 119.4
C50 O4 H4B 109.5
C43 N7 C47 117.0(4)
C49 N8 C48 121.6(4)
C49 N8 H8 119.2
C48 N8 H8 119.2
N7 C43 C44 124.5(5)
N7 C43 H43 117.7
C44 C43 H43 117.7
C43 C44 C45 117.2(5)
C43 C44 H44 121.4
C45 C44 H44 121.4
C46 C45 C44 119.5(5)
C46 C45 H45 120.2
C44 C45 H45 120.2
C45 C46 C47 119.3(4)
C45 C46 H46 120.3
C47 C46 H46 120.3
N7 C47 C46 122.4(4)
N7 C47 C48 114.5(4)
C46 C47 C48 123.1(4)
N8 C48 C47 113.2(4)
N8 C48 H48A 108.9
C47 C48 H48A 108.9
N8 C48 H48B 108.9
C47 C48 H48B 108.9
H48A C48 H48B 107.7
C54 C49 N8 124.2(4)
C54 C49 C50 118.9(4)
N8 C49 C50 116.9(4)
O4 C50 C51 123.8(4)
O4 C50 C49 116.0(4)
C51 C50 C49 120.1(4)
C50 C51 C52 120.2(4)
C50 C51 H51 119.9
C52 C51 H51 119.9
C53 C52 C51 119.5(4)
C53 C52 H52 120.3
C51 C52 H52 120.3
C52 C53 C54 120.9(5)
C52 C53 H53 119.5
C54 C53 H53 119.5
C53 C54 C49 120.2(4)
C53 C54 H54 119.9
C49 C54 H54 119.9

loop_
_geom_bond_atom_site_label_1
_geom_bond_atom_site_label_2
_geom_bond_distance
Pt1 C3 2.036(5)
Pt1 C1 2.041(5)
Pt1 C2 2.044(5)
Pt1 O1 2.140(3)
Pt1 N1 2.146(4)
Pt1 N2 2.162(4)
O1 C11 1.336(5)
N1 C4 1.339(6)
N1 C8 1.352(6)
N2 C10 1.462(5)
N2 C9 1.487(6)
N2 H2 1.0000
C1 H1A 0.9800
C1 H1B 0.9800
C1 H1C 0.9800
C2 H2A 0.9800
C2 H2B 0.9800
C2 H2C 0.9800
C3 H3A 0.9800
C3 H3B 0.9800
C3 H3C 0.9800
C4 C5 1.375(7)
C4 H4 0.9500
C5 C6 1.379(7)
C5 H5 0.9500
C6 C7 1.382(7)
C6 H6 0.9500
C7 C8 1.381(6)
C7 H7 0.9500
C8 C9 1.514(6)
C9 H9A 0.9900
C9 H9B 0.9900
C10 C15 1.398(6)
C10 C11 1.409(6)
C11 C12 1.394(6)
C12 C13 1.391(6)
C12 H12 0.9500
C13 C14 1.386(7)
C13 H13 0.9500
C14 C15 1.375(7)
C14 H14 0.9500
C15 H15 0.9500
Pt2 C28 2.037(5)
Pt2 C30 2.041(5)
Pt2 C29 2.048(4)
Pt2 O3 2.141(3)
Pt2 N5 2.143(4)
Pt2 N6 2.168(4)
O3 C38 1.338(5)
N5 C31 1.334(6)
N5 C35 1.351(6)
N6 C37 1.447(6)
N6 C36 1.494(6)
N6 H6A 1.0000
C28 H28A 0.9800
C28 H28B 0.9800
C28 H28C 0.9800
C29 H29A 0.9800
C29 H29B 0.9800
C29 H29C 0.9800
C30 H30A 0.9800
C30 H30B 0.9800
C30 H30C 0.9800
C31 C32 1.371(7)
C31 H31 0.9500
C32 C33 1.389(7)
C32 H32 0.9500
C33 C34 1.387(7)
C33 H33 0.9500
C34 C35 1.384(6)
C34 H34 0.9500
C35 C36 1.513(6)
C36 H36A 0.9900
C36 H36B 0.9900
C37 C42 1.396(7)
C37 C38 1.411(6)
C38 C39 1.401(6)
C39 C40 1.385(7)
C39 H39 0.9500
C40 C41 1.401(8)
C40 H40 0.9500
C41 C42 1.385(7)
C41 H41 0.9500
C42 H42 0.9500
O2 C23 1.363(5)
O2 H2D 0.8400
N3 C16 1.332(6)
N3 C20 1.341(6)
N4 C22 1.385(6)
N4 C21 1.435(6)
N4 H4A 0.8800
C16 C17 1.371(7)
C16 H16 0.9500
C17 C18 1.385(7)
C17 H17 0.9500
C18 C19 1.388(7)
C18 H18 0.9500
C19 C20 1.369(6)
C19 H19 0.9500
C20 C21 1.531(6)
C21 H21A 0.9900
C21 H21B 0.9900
C22 C27 1.397(6)
C22 C23 1.412(6)
C23 C24 1.377(7)
C24 C25 1.395(7)
C24 H24 0.9500
C25 C26 1.384(7)
C25 H25 0.9500
C26 C27 1.382(7)
C26 H26 0.9500
C27 H27 0.9500
O4 C50 1.360(5)
O4 H4B 0.8400
N7 C43 1.336(6)
N7 C47 1.341(6)
N8 C49 1.392(6)
N8 C48 1.455(6)
N8 H8 0.8800
C43 C44 1.375(7)
C43 H43 0.9500
C44 C45 1.389(7)
C44 H44 0.9500
C45 C46 1.363(7)
C45 H45 0.9500
C46 C47 1.385(6)
C46 H46 0.9500
C47 C48 1.525(6)
C48 H48A 0.9900
C48 H48B 0.9900
C49 C54 1.390(6)
C49 C50 1.410(6)
C50 C51 1.386(6)
C51 C52 1.393(7)
C51 H51 0.9500
C52 C53 1.381(7)
C52 H52 0.9500
C53 C54 1.387(7)
C53 H53 0.9500
C54 H54 0.9500

loop_
_geom_torsion_atom_site_label_1
_geom_torsion_atom_site_label_2
_geom_torsion_atom_site_label_3
_geom_torsion_atom_site_label_4
_geom_torsion
C8 N1 C4 C5 -0.2(7)
Pt1 N1 C4 C5 -169.9(3)
N1 C4 C5 C6 -0.8(7)
C4 C5 C6 C7 1.1(7)
C5 C6 C7 C8 -0.5(7)
C4 N1 C8 C7 0.9(6)
Pt1 N1 C8 C7 171.9(3)
C4 N1 C8 C9 179.8(4)
Pt1 N1 C8 C9 -9.2(5)
C6 C7 C8 N1 -0.5(7)
C6 C7 C8 C9 -179.4(4)
C10 N2 C9 C8 78.2(4)
Pt1 N2 C9 C8 -39.5(4)
N1 C8 C9 N2 33.7(5)
C7 C8 C9 N2 -147.4(4)
C9 N2 C10 C15 74.4(5)
Pt1 N2 C10 C15 -168.3(3)
C9 N2 C10 C11 -107.8(4)
Pt1 N2 C10 C11 9.6(5)
Pt1 O1 C11 C12 177.2(3)
Pt1 O1 C11 C10 -1.6(5)
C15 C10 C11 O1 172.1(4)
N2 C10 C11 O1 -5.8(6)
C15 C10 C11 C12 -6.8(6)
N2 C10 C11 C12 175.4(4)
O1 C11 C12 C13 -173.5(4)
C10 C11 C12 C13 5.3(6)
C11 C12 C13 C14 -0.3(7)
C12 C13 C14 C15 -3.4(7)
C13 C14 C15 C10 1.9(7)
C11 C10 C15 C14 3.3(7)
N2 C10 C15 C14 -178.9(4)
C35 N5 C31 C32 0.3(7)
Pt2 N5 C31 C32 172.2(3)
N5 C31 C32 C33 -0.5(7)
C31 C32 C33 C34 0.8(7)
C32 C33 C34 C35 -0.9(7)
C31 N5 C35 C34 -0.4(7)
Pt2 N5 C35 C34 -173.3(4)
C31 N5 C35 C36 -179.0(4)
Pt2 N5 C35 C36 8.1(5)
C33 C34 C35 N5 0.6(7)
C33 C34 C35 C36 179.2(4)
C37 N6 C36 C35 -74.3(4)
Pt2 N6 C36 C35 42.8(4)
N5 C35 C36 N6 -35.3(5)
C34 C35 C36 N6 146.0(4)
C36 N6 C37 C42 -66.9(5)
Pt2 N6 C37 C42 177.5(4)
C36 N6 C37 C38 111.8(4)
Pt2 N6 C37 C38 -3.8(5)
Pt2 O3 C38 C39 178.9(3)
Pt2 O3 C38 C37 -2.7(5)
C42 C37 C38 O3 -176.7(4)
N6 C37 C38 O3 4.6(6)
C42 C37 C38 C39 1.8(6)
N6 C37 C38 C39 -176.9(4)
O3 C38 C39 C40 177.4(4)
C37 C38 C39 C40 -1.1(7)
C38 C39 C40 C41 -0.4(8)
C39 C40 C41 C42 1.2(8)
C40 C41 C42 C37 -0.5(8)
C38 C37 C42 C41 -1.0(7)
N6 C37 C42 C41 177.6(4)
C20 N3 C16 C17 -1.0(7)
N3 C16 C17 C18 1.3(8)
C16 C17 C18 C19 -0.3(7)
C17 C18 C19 C20 -0.8(7)
C16 N3 C20 C19 -0.3(7)
C16 N3 C20 C21 -179.9(4)
C18 C19 C20 N3 1.1(7)
C18 C19 C20 C21 -179.2(4)
C22 N4 C21 C20 87.7(5)
N3 C20 C21 N4 176.7(4)
C19 C20 C21 N4 -2.9(6)
C21 N4 C22 C27 -6.1(7)
C21 N4 C22 C23 172.6(4)
N4 C22 C23 O2 1.4(6)
C27 C22 C23 O2 -179.8(4)
N4 C22 C23 C24 -177.5(4)
C27 C22 C23 C24 1.3(7)
O2 C23 C24 C25 179.6(4)
C22 C23 C24 C25 -1.5(7)
C23 C24 C25 C26 0.7(7)
C24 C25 C26 C27 0.4(7)
C25 C26 C27 C22 -0.6(7)
N4 C22 C27 C26 178.5(4)
C23 C22 C27 C26 -0.3(7)
C47 N7 C43 C44 -0.8(7)
N7 C43 C44 C45 0.7(7)
C43 C44 C45 C46 0.0(7)
C44 C45 C46 C47 -0.6(7)
C43 N7 C47 C46 0.2(6)
C43 N7 C47 C48 179.0(4)
C45 C46 C47 N7 0.5(7)
C45 C46 C47 C48 -178.2(4)
C49 N8 C48 C47 -98.7(5)
N7 C47 C48 N8 -165.4(4)
C46 C47 C48 N8 13.4(6)
C48 N8 C49 C54 18.8(7)
C48 N8 C49 C50 -160.4(4)
C54 C49 C50 O4 178.9(4)
N8 C49 C50 O4 -1.8(6)
C54 C49 C50 C51 -3.3(7)
N8 C49 C50 C51 175.9(4)
O4 C50 C51 C52 179.2(4)
C49 C50 C51 C52 1.6(7)
C50 C51 C52 C53 0.9(7)
C51 C52 C53 C54 -1.7(7)
C52 C53 C54 C49 0.0(7)
N8 C49 C54 C53 -176.7(4)
C50 C49 C54 C53 2.5(7)
